data_8100722
loop_
_publ_author_name
'Paix\~ao, J. A.'
'Matos Beja, A.'
'Ramos Silva, M.'
'Alte da Veiga, L.'
'Sobral, A. J. F. N.'
'Lopes, S. H.'
'Rocha Gonsalves, A. M. d'A.'

_publ_section_title
;
Crystal structure of 4-ethyl-3,5-dimethyl-1H-pyrolle-2-carboxylic 
acid ethyl ester, C~11~H~17~NO~2~
;
_journal_issue 3
_journal_name_full 'Zeitschrift f\"ur Kristallographie - New Crystal Structures'
_journal_page_first 430
_journal_page_last 432
_journal_volume 217
_journal_year 2002
_chemical_formula_moiety 'C11 H17 N O2'
_chemical_formula_sum 'C11 H17 N O2'
_chemical_formula_weight 195.26
_chemical_melting_point 358(1)
_space_group_IT_number 14
_symmetry_cell_setting monoclinic
_symmetry_space_group_name_Hall '-P 2yn'
_symmetry_space_group_name_H-M 'P 1 21/n 1'
_cell_angle_alpha 90.00
_cell_angle_beta 92.568(5)
_cell_angle_gamma 90.00
_cell_formula_units_Z 8
_cell_length_a 11.8338(5)
_cell_length_b 8.2733(5)
_cell_length_c 23.7004(16)
_cell_measurement_temperature 293(2)
_cell_volume 2318.0(2)
_diffrn_ambient_temperature 293(2)
_exptl_crystal_density_diffrn 1.119
_cod_original_sg_symbol_H-M 'P 21/n'
_cod_database_code 8100722

loop_
_symmetry_equiv_pos_as_xyz
'x, y, z'
'-x+1/2, y+1/2, -z+1/2'
'-x, -y, -z'
'x-1/2, -y-1/2, z-1/2'

loop_
_atom_site_label
_atom_site_type_symbol
_atom_site_fract_x
_atom_site_fract_y
_atom_site_fract_z
_atom_site_U_iso_or_equiv
_atom_site_adp_type
_atom_site_occupancy
_atom_site_symmetry_multiplicity
_atom_site_Wyckoff_symbol
_atom_site_calc_flag
_atom_site_refinement_flags
_atom_site_disorder_assembly
_atom_site_disorder_group
O1 O -0.02280(18) 0.8182(3) -0.04248(9) 0.0725(7) Uani 1 4 e d . . .
O2 O 0.09798(18) 0.7152(3) 0.02317(9) 0.0816(8) Uani 1 4 e d . . .
N1 N 0.2799(2) 0.8291(3) -0.03891(9) 0.0611(8) Uani 1 4 e d . . .
H1 H 0.3035 0.7822 -0.0082 0.073 Uiso 1 4 e calc R . .
C2 C 0.1678(3) 0.8520(4) -0.05514(12) 0.0571(9) Uani 1 4 e d . . .
C3 C 0.1656(3) 0.9338(4) -0.10638(12) 0.0647(9) Uani 1 4 e d . . .
C4 C 0.2783(3) 0.9572(4) -0.12044(12) 0.0679(10) Uani 1 4 e d . . .
C5 C 0.3473(3) 0.8907(4) -0.07793(13) 0.0613(9) Uani 1 4 e d . . .
C6 C 0.0621(3) 0.9898(5) -0.14039(14) 0.0905(12) Uani 1 4 e d . . .
H2 H 0.0301 0.9006 -0.1615 0.136 Uiso 1 4 e calc R . .
H3 H 0.0830 1.0735 -0.1660 0.136 Uiso 1 4 e calc R . .
H4 H 0.0074 1.0311 -0.1154 0.136 Uiso 1 4 e calc R . .
C7 C 0.3172(3) 1.0338(5) -0.17365(13) 0.0938(13) Uani 1 4 e d . . .
H5 H 0.3960 1.0648 -0.1681 0.113 Uiso 1 4 e calc R . .
H6 H 0.2735 1.1311 -0.1813 0.113 Uiso 1 4 e calc R . .
C8 C 0.3049(4) 0.9223(6) -0.22393(15) 0.1232(17) Uani 1 4 e d . . .
H7 H 0.3515 0.8285 -0.2175 0.185 Uiso 1 4 e calc R . .
H8 H 0.3280 0.9777 -0.2571 0.185 Uiso 1 4 e calc R . .
H9 H 0.2273 0.8896 -0.2292 0.185 Uiso 1 4 e calc R . .
C9 C 0.4741(3) 0.8784(5) -0.07131(14) 0.0816(12) Uani 1 4 e d . . .
H10 H 0.4945 0.8222 -0.0369 0.122 Uiso 1 4 e calc R . .
H11 H 0.5062 0.9850 -0.0700 0.122 Uiso 1 4 e calc R . .
H12 H 0.5024 0.8204 -0.1028 0.122 Uiso 1 4 e calc R . .
C10 C 0.0817(3) 0.7895(4) -0.02063(13) 0.0615(9) Uani 1 4 e d . . .
C11 C -0.1167(3) 0.7535(5) -0.01307(14) 0.0779(11) Uani 1 4 e d . . .
H13 H -0.1162 0.7955 0.0252 0.094 Uiso 1 4 e calc R . .
H14 H -0.1119 0.6366 -0.0112 0.094 Uiso 1 4 e calc R . .
C12 C -0.2229(3) 0.8039(5) -0.04533(15) 0.0921(13) Uani 1 4 e d . . .
H15 H -0.2285 0.9197 -0.0453 0.138 Uiso 1 4 e calc R . .
H16 H -0.2873 0.7585 -0.0278 0.138 Uiso 1 4 e calc R . .
H17 H -0.2208 0.7658 -0.0835 0.138 Uiso 1 4 e calc R . .
O1' O 0.52084(16) 0.5545(3) 0.11579(8) 0.0650(6) Uani 1 4 e d . . .
O2' O 0.39843(17) 0.6649(3) 0.05277(8) 0.0776(8) Uani 1 4 e d . . .
N1' N 0.2190(2) 0.5713(3) 0.11824(9) 0.0571(7) Uani 1 4 e d . . .
H1' H 0.1963 0.6225 0.0883 0.069 Uiso 1 4 e calc R . .
C2' C 0.3301(2) 0.5403(4) 0.13376(11) 0.0491(8) Uani 1 4 e d . . .
C3' C 0.3315(3) 0.4570(4) 0.18447(11) 0.0527(8) Uani 1 4 e d . . .
C4' C 0.2185(3) 0.4375(4) 0.19919(11) 0.0552(8) Uani 1 4 e d . . .
C5' C 0.1508(3) 0.5093(4) 0.15706(13) 0.0579(9) Uani 1 4 e d . . .
C6' C 0.4344(3) 0.3993(4) 0.21816(12) 0.0740(10) Uani 1 4 e d . . .
H2' H 0.4775 0.3283 0.1954 0.111 Uiso 1 4 e calc R . .
H3' H 0.4113 0.3423 0.2510 0.111 Uiso 1 4 e calc R . .
H4' H 0.4801 0.4904 0.2296 0.111 Uiso 1 4 e calc R . .
C7' C 0.1775(3) 0.3564(4) 0.25109(13) 0.0767(11) Uani 1 4 e d . . .
H5' H 0.2217 0.2590 0.2579 0.092 Uiso 1 4 e calc R . .
H6' H 0.0995 0.3238 0.2437 0.092 Uiso 1 4 e calc R . .
C8' C 0.1839(4) 0.4576(5) 0.30413(14) 0.1136(16) Uani 1 4 e d . . .
H7' H 0.2606 0.4915 0.3119 0.170 Uiso 1 4 e calc R . .
H8' H 0.1587 0.3948 0.3352 0.170 Uiso 1 4 e calc R . .
H9' H 0.1363 0.5510 0.2990 0.170 Uiso 1 4 e calc R . .
C9' C 0.0252(3) 0.5229(5) 0.14949(15) 0.0811(11) Uani 1 4 e d . . .
H10' H -0.0036 0.5830 0.1804 0.122 Uiso 1 4 e calc R . .
H11' H -0.0076 0.4168 0.1486 0.122 Uiso 1 4 e calc R . .
H12' H 0.0062 0.5777 0.1146 0.122 Uiso 1 4 e calc R . .
C10' C 0.4164(3) 0.5922(4) 0.09724(12) 0.0556(8) Uani 1 4 e d . . .
C11' C 0.6122(3) 0.5956(5) 0.07965(13) 0.0742(10) Uani 1 4 e d . . .
H13' H 0.6140 0.7113 0.0733 0.089 Uiso 1 4 e calc R . .
H14' H 0.6017 0.5418 0.0434 0.089 Uiso 1 4 e calc R . .
C12' C 0.7200(3) 0.5412(5) 0.10891(15) 0.0883(12) Uani 1 4 e d . . .
H15' H 0.7307 0.5976 0.1441 0.132 Uiso 1 4 e calc R . .
H16' H 0.7822 0.5639 0.0855 0.132 Uiso 1 4 e calc R . .
H17' H 0.7164 0.4270 0.1159 0.132 Uiso 1 4 e calc R . .

loop_
_atom_site_aniso_label
_atom_site_aniso_U_11
_atom_site_aniso_U_22
_atom_site_aniso_U_33
_atom_site_aniso_U_23
_atom_site_aniso_U_13
_atom_site_aniso_U_12
O1 0.0579(14) 0.0934(19) 0.0653(13) 0.0080(13) -0.0094(11) 0.0091(13)
O2 0.0680(15) 0.113(2) 0.0625(14) 0.0291(15) -0.0098(12) 0.0082(15)
N1 0.0617(18) 0.075(2) 0.0455(14) 0.0043(14) -0.0092(13) 0.0082(15)
C2 0.057(2) 0.067(2) 0.0461(17) 0.0012(17) -0.0074(15) 0.0080(18)
C3 0.074(2) 0.066(2) 0.0534(19) 0.0050(18) -0.0128(17) 0.009(2)
C4 0.083(3) 0.073(3) 0.0474(18) 0.0056(18) -0.0020(18) -0.002(2)
C5 0.072(2) 0.066(2) 0.0457(17) -0.0016(17) 0.0018(17) 0.000(2)
C6 0.095(3) 0.104(3) 0.070(2) 0.021(2) -0.022(2) 0.019(2)
C7 0.107(3) 0.113(4) 0.062(2) 0.015(2) 0.006(2) -0.002(3)
C8 0.134(4) 0.175(5) 0.062(2) -0.002(3) 0.019(2) 0.026(4)
C9 0.063(2) 0.109(3) 0.072(2) 0.002(2) 0.0020(18) -0.006(2)
C10 0.056(2) 0.074(3) 0.0538(19) -0.0020(19) -0.0141(16) 0.0117(19)
C11 0.061(2) 0.100(3) 0.073(2) -0.003(2) 0.0035(18) 0.002(2)
C12 0.060(2) 0.114(4) 0.101(3) -0.019(3) -0.012(2) 0.008(2)
O1' 0.0490(13) 0.0893(18) 0.0562(12) 0.0080(12) -0.0045(10) 0.0074(12)
O2' 0.0602(14) 0.116(2) 0.0562(13) 0.0267(14) -0.0003(11) 0.0114(14)
N1' 0.0576(17) 0.0661(18) 0.0471(13) 0.0059(14) -0.0042(13) 0.0075(15)
C2' 0.0495(18) 0.052(2) 0.0452(16) -0.0037(16) -0.0050(14) 0.0059(16)
C3' 0.068(2) 0.046(2) 0.0431(16) -0.0039(15) -0.0091(15) 0.0062(17)
C4' 0.065(2) 0.051(2) 0.0497(17) -0.0032(16) 0.0026(16) 0.0002(18)
C5' 0.061(2) 0.058(2) 0.0548(18) -0.0016(16) 0.0042(17) 0.0003(18)
C6' 0.087(3) 0.077(3) 0.0565(18) 0.0090(19) -0.0179(17) 0.006(2)
C7' 0.093(3) 0.069(3) 0.069(2) 0.016(2) 0.0090(19) -0.003(2)
C8' 0.188(5) 0.088(3) 0.068(3) 0.010(2) 0.049(3) 0.012(3)
C9' 0.060(2) 0.097(3) 0.086(2) 0.006(2) 0.0081(18) 0.001(2)
C10' 0.057(2) 0.064(2) 0.0444(17) -0.0033(17) -0.0086(16) 0.0054(18)
C11' 0.058(2) 0.097(3) 0.068(2) 0.002(2) 0.0047(18) 0.003(2)
C12' 0.058(2) 0.111(3) 0.094(3) -0.008(3) -0.0091(19) 0.005(2)

loop_
_geom_bond_atom_site_label_1
_geom_bond_atom_site_label_2
_geom_bond_distance
_geom_bond_site_symmetry_2
_geom_bond_publ_flag
O1 C10 1.340(3) . ?
O1 C11 1.441(4) . ?
O2 C10 1.214(3) . ?
N1 C5 1.348(4) . ?
N1 C2 1.377(3) . ?
N1 H1 0.8600 . ?
C2 C3 1.389(4) . ?
C2 C10 1.432(4) . ?
C3 C4 1.402(4) . ?
C3 C6 1.509(4) . ?
C4 C5 1.383(4) . ?
C4 C7 1.502(4) . ?
C5 C9 1.505(4) . ?
C6 H2 0.9600 . ?
C6 H3 0.9600 . ?
C6 H4 0.9600 . ?
C7 C8 1.509(5) . ?
C7 H5 0.9700 . ?
C7 H6 0.9700 . ?
C8 H7 0.9600 . ?
C8 H8 0.9600 . ?
C8 H9 0.9600 . ?
C9 H10 0.9600 . ?
C9 H11 0.9600 . ?
C9 H12 0.9600 . ?
C11 C12 1.501(4) . ?
C11 H13 0.9700 . ?
C11 H14 0.9700 . ?
C12 H15 0.9600 . ?
C12 H16 0.9600 . ?
C12 H17 0.9600 . ?
O1' C10' 1.330(3) . ?
O1' C11' 1.450(3) . ?
O2' C10' 1.224(3) . ?
N1' C5' 1.352(3) . ?
N1' C2' 1.373(3) . ?
N1' H1' 0.8600 . ?
C2' C3' 1.385(4) . ?
C2' C10' 1.434(4) . ?
C3' C4' 1.406(4) . ?
C3' C6' 1.504(4) . ?
C4' C5' 1.386(4) . ?
C4' C7' 1.501(4) . ?
C5' C9' 1.493(4) . ?
C6' H2' 0.9600 . ?
C6' H3' 0.9600 . ?
C6' H4' 0.9600 . ?
C7' C8' 1.510(5) . ?
C7' H5' 0.9700 . ?
C7' H6' 0.9700 . ?
C8' H7' 0.9600 . ?
C8' H8' 0.9600 . ?
C8' H9' 0.9600 . ?
C9' H10' 0.9600 . ?
C9' H11' 0.9600 . ?
C9' H12' 0.9600 . ?
C11' C12' 1.494(4) . ?
C11' H13' 0.9700 . ?
C11' H14' 0.9700 . ?
C12' H15' 0.9600 . ?
C12' H16' 0.9600 . ?
C12' H17' 0.9600 . ?

loop_
_cod_related_entry_id
_cod_related_entry_database
_cod_related_entry_code
1 ChemSpider 121144
